data_4108879
loop_
_publ_author_name
'Gregory J. Halder'
'Karena W. Chapman'
'Suzanne M. Neville'
'Boujemaa Moubaraki'
'Keith S. Murray'
'Jean-Fran\,cois L\'etard'
'Cameron J. Kepert'

_publ_contact_author_address
; 
School of Chemistry
University of Sydney
NSW 2006
Australia
;
_publ_contact_author_email c.kepert@chem.usyd.edu.au
_publ_contact_author_fax +61-2-9351-3329
_publ_contact_author_name 'Prof. Cameron J. Kepert'
_publ_contact_author_phone +61-2-9351-5741
_publ_section_title
;
 Elucidating the Mechanism of a Two-Step Spin Transition in a Nanoporous
 Metal-Organic Framework
;
_journal_name_full 'Journal of the American Chemical Society'
_journal_page_first 17552
_journal_page_last 17562
_journal_paper_doi 10.1021/ja8068038
_journal_volume 130
_journal_year 2008
_chemical_formula_moiety 'C26 H24 Fe N6 S2, 3(C3 H6 O)'
_chemical_formula_sum 'C35 H42 Fe N6 O3 S2'
_chemical_formula_weight 714.72
_chemical_name_systematic
; 
 ? 
;
_space_group_IT_number 18
_symmetry_cell_setting orthorhombic
_symmetry_Int_Tables_number 18
_symmetry_space_group_name_Hall 'P 2 2ab'
_symmetry_space_group_name_H-M 'P 21 21 2'
_atom_sites_solution_hydrogens geom
_atom_sites_solution_primary direct
_atom_sites_solution_secondary difmap
_audit_creation_method SHELXL-97
_cell_angle_alpha 90.00
_cell_angle_beta 90.00
_cell_angle_gamma 90.00
_cell_formula_units_Z 4
_cell_length_a 14.8257(16)
_cell_length_b 14.8278(16)
_cell_length_c 16.7187(18)
_cell_measurement_reflns_used 7440
_cell_measurement_temperature 100(2)
_cell_measurement_theta_max 27.002
_cell_measurement_theta_min 2.437
_cell_volume 3675.3(7)
_computing_cell_refinement 'SMART (BrukerAXS, 1997)'
_computing_data_collection 'SMART (BrukerAXS, 1997)'
_computing_data_reduction 'SAINT+ (BrukerAXS, 1997)'
_computing_molecular_graphics 'XPMA/ZORTEP, Webalb Viewer Pro 3.7'
_computing_publication_material XCIF
_computing_structure_refinement 'SHELXL-97 (Sheldrick, 1997)'
_computing_structure_solution 'SHELXS-97 (Sheldrick, 1990)'
_diffrn_ambient_temperature 100(2)
_diffrn_measured_fraction_theta_full 0.994
_diffrn_measured_fraction_theta_max 0.994
_diffrn_measurement_device_type 'Bruker AXS 1000 CCD'
_diffrn_measurement_method \w
_diffrn_radiation_monochromator graphite
_diffrn_radiation_source 'fine-focus sealed tube'
_diffrn_radiation_type MoK\a
_diffrn_radiation_wavelength 0.71073
_diffrn_reflns_av_R_equivalents 0.0329
_diffrn_reflns_av_sigmaI/netI 0.0267
_diffrn_reflns_limit_h_max 18
_diffrn_reflns_limit_h_min -18
_diffrn_reflns_limit_k_max 18
_diffrn_reflns_limit_k_min -18
_diffrn_reflns_limit_l_max 21
_diffrn_reflns_limit_l_min -21
_diffrn_reflns_number 32374
_diffrn_reflns_theta_full 27.01
_diffrn_reflns_theta_max 27.01
_diffrn_reflns_theta_min 1.84
_exptl_absorpt_coefficient_mu 0.566
_exptl_absorpt_correction_T_max 0.934
_exptl_absorpt_correction_T_min 0.794
_exptl_absorpt_correction_type empirical
_exptl_absorpt_process_details 'SADABS, Bruker 1995'
_exptl_crystal_colour yellow
_exptl_crystal_density_diffrn 1.292
_exptl_crystal_description 'rectangular rods'
_exptl_crystal_F_000 1504
_exptl_crystal_size_max 0.37
_exptl_crystal_size_mid 0.12
_exptl_crystal_size_min 0.12
_refine_diff_density_max 0.769
_refine_diff_density_min -0.465
_refine_diff_density_rms 0.112
_refine_ls_abs_structure_details 'Flack H D (1983), Acta Cryst. A39, 876-881'
_refine_ls_abs_structure_Flack 0.00
_refine_ls_extinction_method none
_refine_ls_goodness_of_fit_ref 1.163
_refine_ls_hydrogen_treatment constr
_refine_ls_matrix_type full
_refine_ls_number_parameters 239
_refine_ls_number_reflns 7963
_refine_ls_number_restraints 140
_refine_ls_restrained_S_all 1.180
_refine_ls_R_factor_all 0.0755
_refine_ls_R_factor_gt 0.0734
_refine_ls_shift/su_max 0.000
_refine_ls_shift/su_mean 0.000
_refine_ls_structure_factor_coef Fsqd
_refine_ls_weighting_details 'calc w=1/[\s^2^(Fo^2^)+(0.0260P)^2^+16.0449P] where P=(Fo^2^+2Fc^2^)/3'
_refine_ls_weighting_scheme calc
_refine_ls_wR_factor_gt 0.1622
_refine_ls_wR_factor_ref 0.1641
_reflns_number_gt 7767
_reflns_number_total 7963
_reflns_threshold_expression >2sigma(I)
_cod_data_source_file ja8068038_si_002_1.cif
_cod_data_source_block SCOF-4(Ac)-25T
_cod_database_code 4108879

loop_
_symmetry_equiv_pos_as_xyz
'x, y, z'
'-x, -y, z'
'-x+1/2, y+1/2, -z'
'x+1/2, -y+1/2, -z'

loop_
_atom_site_label
_atom_site_type_symbol
_atom_site_fract_x
_atom_site_fract_y
_atom_site_fract_z
_atom_site_U_iso_or_equiv
_atom_site_adp_type
_atom_site_occupancy
_atom_site_symmetry_multiplicity
_atom_site_calc_flag
_atom_site_refinement_flags
_atom_site_disorder_assembly
_atom_site_disorder_group
Fe1 Fe 0.5000 0.0000 0.50215(11) 0.0221(3) Uani 1 2 d S . .
Fe2 Fe 0.0000 0.5000 0.00051(10) 0.0121(2) Uani 1 2 d S . .
S25 S 0.7047(2) 0.25118(19) 0.50400(16) 0.0408(6) Uani 1 1 d . . .
S26 S 0.24984(15) 0.70233(14) 0.00374(15) 0.0257(4) Uani 1 1 d . . .
N25 N 0.5933(5) 0.1017(5) 0.5028(5) 0.0245(6) Uani 1 1 d U . .
N26 N 0.0959(5) 0.5907(5) 0.0000(5) 0.0245(6) Uani 1 1 d . . .
C25 C 0.6354(5) 0.1595(5) 0.4983(5) 0.0190(7) Uani 1 1 d U . .
C26 C 0.1641(5) 0.6418(5) 0.0056(4) 0.0190(7) Uani 1 1 d . . .
N3 N -0.0685(5) 0.5670(4) -0.0882(4) 0.0211(4) Uani 1 1 d D . .
C13 C -0.0648(6) 0.6584(5) -0.0888(4) 0.0228(4) Uani 1 1 d D . .
H13 H -0.0333 0.6875 -0.0466 0.027 Uiso 1 1 calc R . .
C14 C -0.1036(7) 0.7117(5) -0.1467(4) 0.0304(5) Uani 1 1 d D . .
H14 H -0.0992 0.7756 -0.1454 0.037 Uiso 1 1 calc R . .
C15 C -0.1509(6) 0.6655(6) -0.2091(4) 0.0271(7) Uani 1 1 d D . .
C16 C -0.1545(7) 0.5746(5) -0.2043(4) 0.0304(5) Uani 1 1 d D . .
H16 H -0.1901 0.5427 -0.2422 0.037 Uiso 1 1 calc R . .
C17 C -0.1080(5) 0.5252(5) -0.1461(4) 0.0228(4) Uani 1 1 d D . .
H17 H -0.1056 0.4613 -0.1491 0.027 Uiso 1 1 calc R . .
N4 N -0.4305(5) 0.9268(4) -0.4076(4) 0.0211(4) Uani 1 1 d D . .
C18 C -0.3928(5) 0.9651(5) -0.3417(4) 0.0228(4) Uani 1 1 d D . .
H18 H -0.4029 1.0275 -0.3327 0.027 Uiso 1 1 calc R . .
C19 C -0.3395(7) 0.9175(5) -0.2858(4) 0.0304(5) Uani 1 1 d D . .
H19 H -0.3048 0.9487 -0.2469 0.037 Uiso 1 1 calc R . .
C20 C -0.3392(6) 0.8224(6) -0.2892(4) 0.0271(7) Uani 1 1 d D . .
C21 C -0.3806(7) 0.7862(6) -0.3565(4) 0.0304(5) Uani 1 1 d D . .
H21 H -0.3756 0.7231 -0.3653 0.037 Uiso 1 1 calc R . .
C22 C -0.4285(5) 0.8364(5) -0.4111(4) 0.0228(4) Uani 1 1 d D . .
H22 H -0.4610 0.8064 -0.4522 0.027 Uiso 1 1 calc R . .
C23 C -0.1975(7) 0.7374(8) -0.2665(5) 0.0384(10) Uani 1 1 d D . .
H23A H -0.1591 0.7918 -0.2705 0.046 Uiso 1 1 calc R . .
H23B H -0.2041 0.7115 -0.3208 0.046 Uiso 1 1 calc R . .
C24 C -0.2919(7) 0.7639(8) -0.2333(5) 0.0384(10) Uani 1 1 d D . .
H24A H -0.3280 0.7087 -0.2239 0.046 Uiso 1 1 calc R . .
H24B H -0.2846 0.7954 -0.1815 0.046 Uiso 1 1 calc R . .
N1 N 0.4209(5) 0.0620(5) 0.4121(4) 0.0211(4) Uani 1 1 d DU . .
C1 C 0.4560(5) 0.1159(5) 0.3517(4) 0.0228(4) Uani 1 1 d D . .
H1 H 0.5186 0.1291 0.3538 0.027 Uiso 1 1 calc R . .
C2 C 0.4071(5) 0.1524(6) 0.2881(4) 0.0304(5) Uani 1 1 d D . .
H2 H 0.4356 0.1779 0.2426 0.037 Uiso 1 1 calc R . .
C3 C 0.3153(5) 0.1489(6) 0.2957(4) 0.0271(7) Uani 1 1 d D . .
C4 C 0.2770(6) 0.1016(6) 0.3575(5) 0.0304(5) Uani 1 1 d D . .
H4 H 0.2132 0.0981 0.3614 0.037 Uiso 1 1 calc R . .
C5 C 0.3296(5) 0.0588(6) 0.4142(4) 0.0228(4) Uani 1 1 d D . .
H5 H 0.3008 0.0262 0.4559 0.027 Uiso 1 1 calc R . .
N2 N 0.0705(5) 0.4285(5) 0.0847(4) 0.0211(4) Uani 1 1 d D . .
C6 C 0.1612(5) 0.4203(5) 0.0788(4) 0.0228(4) Uani 1 1 d D . .
H6 H 0.1900 0.4437 0.0325 0.027 Uiso 1 1 calc R . .
C7 C 0.2143(6) 0.3798(6) 0.1366(4) 0.0304(5) Uani 1 1 d D . .
H7 H 0.2783 0.3808 0.1332 0.037 Uiso 1 1 calc R . .
C8 C 0.1703(5) 0.3374(6) 0.2003(4) 0.0271(7) Uani 1 1 d D . .
C9 C 0.0780(6) 0.3453(6) 0.2036(4) 0.0304(5) Uani 1 1 d D . .
H9 H 0.0471 0.3223 0.2490 0.037 Uiso 1 1 calc R . .
C10 C 0.0285(5) 0.3853(5) 0.1437(4) 0.0228(4) Uani 1 1 d D . .
H10 H -0.0355 0.3821 0.1445 0.027 Uiso 1 1 calc R . .
C11 C 0.2767(7) 0.2014(7) 0.2265(5) 0.0384(10) Uani 1 1 d D . .
H11A H 0.2336 0.1638 0.1960 0.046 Uiso 1 1 calc R . .
H11B H 0.3254 0.2212 0.1900 0.046 Uiso 1 1 calc R . .
C12 C 0.2275(7) 0.2850(8) 0.2638(5) 0.0384(10) Uani 1 1 d D . .
H12A H 0.1875 0.2644 0.3076 0.046 Uiso 1 1 calc R . .
H12B H 0.2729 0.3263 0.2871 0.046 Uiso 1 1 calc R . .
O50A O 0.0366(6) -0.0529(6) 0.6506(5) 0.0399(19) Uiso 0.687(8) 1 d PD A 1
C50A C 0.0772(6) -0.0692(6) 0.5864(5) 0.024(2) Uiso 0.687(8) 1 d PD A 1
C51A C 0.1613(6) -0.0208(7) 0.5814(6) 0.044(2) Uiso 0.687(8) 1 d PD A 1
H51A H 0.1640 0.0244 0.6242 0.067 Uiso 0.687(8) 1 calc PR A 1
H51B H 0.1655 0.0093 0.5294 0.067 Uiso 0.687(8) 1 calc PR A 1
H51C H 0.2116 -0.0632 0.5873 0.067 Uiso 0.687(8) 1 calc PR A 1
C52A C 0.0517(7) -0.1517(6) 0.5429(5) 0.045(2) Uiso 0.687(8) 1 d PD A 1
H52A H -0.0064 -0.1736 0.5629 0.067 Uiso 0.687(8) 1 calc PR A 1
H52B H 0.0979 -0.1980 0.5511 0.067 Uiso 0.687(8) 1 calc PR A 1
H52C H 0.0466 -0.1382 0.4857 0.067 Uiso 0.687(8) 1 calc PR A 1
O50B O 0.0903(13) -0.0235(12) 0.4722(9) 0.0399(19) Uiso 0.313(8) 1 d PD A 2
C50B C 0.0890(14) -0.0588(11) 0.5400(11) 0.024(2) Uiso 0.313(8) 1 d PD A 2
C51B C 0.1613(6) -0.0208(7) 0.5814(6) 0.044(2) Uiso 0.313(8) 1 d PD A 2
H51D H 0.1699 0.0417 0.5639 0.067 Uiso 0.313(8) 1 calc PR A 2
H51E H 0.2162 -0.0555 0.5705 0.067 Uiso 0.313(8) 1 calc PR A 2
H51F H 0.1486 -0.0219 0.6390 0.067 Uiso 0.313(8) 1 calc PR A 2
C52B C 0.0517(7) -0.1517(6) 0.5429(5) 0.045(2) Uiso 0.313(8) 1 d PD A 2
H52D H 0.0057 -0.1586 0.5012 0.067 Uiso 0.313(8) 1 calc PR A 2
H52E H 0.0245 -0.1624 0.5955 0.067 Uiso 0.313(8) 1 calc PR A 2
H52F H 0.1003 -0.1953 0.5339 0.067 Uiso 0.313(8) 1 calc PR A 2
O40A O -0.0423(7) 0.0607(7) -0.0180(5) 0.054(2) Uiso 0.699(8) 1 d PD B 3
C40A C -0.0708(7) 0.0968(8) 0.0435(6) 0.030(2) Uiso 0.699(8) 1 d PD B 3
C41A C -0.0072(10) 0.1562(10) 0.0672(8) 0.086(5) Uiso 0.699(8) 1 d PD B 3
H41A H 0.0405 0.1593 0.0268 0.129 Uiso 0.699(8) 1 calc PR B 3
H41B H 0.0186 0.1365 0.1183 0.129 Uiso 0.699(8) 1 calc PR B 3
H41C H -0.0346 0.2159 0.0737 0.129 Uiso 0.699(8) 1 calc PR B 3
C42A C -0.1506(6) 0.0534(7) 0.0804(6) 0.046(2) Uiso 0.699(8) 1 d PD B 3
H42A H -0.1722 0.0048 0.0456 0.069 Uiso 0.699(8) 1 calc PR B 3
H42B H -0.1985 0.0983 0.0874 0.069 Uiso 0.699(8) 1 calc PR B 3
H42C H -0.1339 0.0285 0.1327 0.069 Uiso 0.699(8) 1 calc PR B 3
O40B O -0.0254(15) 0.0722(16) 0.1635(11) 0.054(2) Uiso 0.301(8) 1 d PD B 4
C40B C -0.0591(12) 0.0861(15) 0.0966(12) 0.030(2) Uiso 0.301(8) 1 d PD B 4
C41B C -0.0072(10) 0.1562(10) 0.0672(8) 0.086(5) Uiso 0.301(8) 1 d PD B 4
H41D H 0.0533 0.1531 0.0905 0.129 Uiso 0.301(8) 1 calc PR B 4
H41E H -0.0353 0.2138 0.0814 0.129 Uiso 0.301(8) 1 calc PR B 4
H41F H -0.0029 0.1512 0.0089 0.129 Uiso 0.301(8) 1 calc PR B 4
C42B C -0.1506(6) 0.0534(7) 0.0804(6) 0.046(2) Uiso 0.301(8) 1 d PD B 4
H42D H -0.1622 -0.0008 0.1124 0.069 Uiso 0.301(8) 1 calc PR B 4
H42E H -0.1563 0.0388 0.0235 0.069 Uiso 0.301(8) 1 calc PR B 4
H42F H -0.1943 0.1003 0.0946 0.069 Uiso 0.301(8) 1 calc PR B 4
O30 O 0.5485(9) 0.6257(8) 0.2140(8) 0.044(3) Uiso 0.50 1 d PD . .
C30 C 0.5134(12) 0.5524(12) 0.1980(13) 0.044(3) Uiso 0.50 1 d PD . .
C31 C 0.4147(7) 0.5300(8) 0.1817(7) 0.052(3) Uiso 1 1 d D . .
H31A H 0.3771 0.5823 0.1948 0.078 Uiso 1 1 calc R . .
H31B H 0.3965 0.4786 0.2147 0.078 Uiso 1 1 calc R . .
H31C H 0.4071 0.5148 0.1251 0.078 Uiso 1 1 calc R . .
O60 O 0.1297(8) -0.0573(11) 0.3101(10) 0.065(5) Uiso 0.50 1 d PD . .
C60 C 0.0540(9) -0.0227(9) 0.3026(13) 0.044(3) Uiso 0.50 1 d PD . .
C61 C -0.0346(6) -0.0757(6) 0.3131(6) 0.035(2) Uiso 1 1 d D . .
H61A H -0.0216 -0.1405 0.3136 0.053 Uiso 1 1 calc R . .
H61B H -0.0754 -0.0618 0.2686 0.053 Uiso 1 1 calc R . .
H61C H -0.0632 -0.0584 0.3637 0.053 Uiso 1 1 calc R . .

loop_
_atom_site_aniso_label
_atom_site_aniso_U_11
_atom_site_aniso_U_22
_atom_site_aniso_U_33
_atom_site_aniso_U_23
_atom_site_aniso_U_13
_atom_site_aniso_U_12
Fe1 0.0237(11) 0.0310(13) 0.0115(6) 0.000 0.000 0.0032(7)
Fe2 0.0070(8) 0.0192(10) 0.0103(5) 0.000 0.000 0.0014(5)
S25 0.0499(16) 0.0478(16) 0.0247(11) 0.0234(11) -0.0048(11) -0.0080(10)
S26 0.0274(10) 0.0175(8) 0.0322(10) -0.0060(9) -0.0010(9) -0.0133(7)
N25 0.020(2) 0.032(2) 0.0216(12) 0.007(2) -0.003(2) 0.0052(11)
N26 0.020(2) 0.032(2) 0.0216(12) 0.007(2) -0.003(2) 0.0052(11)
C25 0.0234(18) 0.0240(18) 0.0097(12) 0.0040(17) 0.0016(17) 0.0042(12)
C26 0.0234(18) 0.0240(18) 0.0097(12) 0.0040(17) 0.0016(17) 0.0042(12)
N3 0.0321(17) 0.0141(14) 0.0172(8) 0.0004(12) 0.0074(13) 0.0003(8)
C13 0.0242(15) 0.0293(16) 0.0149(8) -0.0062(11) 0.0009(10) 0.0011(8)
C14 0.043(2) 0.0283(17) 0.0197(9) 0.0022(12) 0.0019(14) 0.0039(10)
C15 0.027(2) 0.039(3) 0.0151(12) -0.0058(16) -0.0037(15) 0.0071(13)
C16 0.043(2) 0.0283(17) 0.0197(9) 0.0022(12) 0.0019(14) 0.0039(10)
C17 0.0242(15) 0.0293(16) 0.0149(8) -0.0062(11) 0.0009(10) 0.0011(8)
N4 0.0321(17) 0.0141(14) 0.0172(8) 0.0004(12) 0.0074(13) 0.0003(8)
C18 0.0242(15) 0.0293(16) 0.0149(8) -0.0062(11) 0.0009(10) 0.0011(8)
C19 0.043(2) 0.0283(17) 0.0197(9) 0.0022(12) 0.0019(14) 0.0039(10)
C20 0.027(2) 0.039(3) 0.0151(12) -0.0058(16) -0.0037(15) 0.0071(13)
C21 0.043(2) 0.0283(17) 0.0197(9) 0.0022(12) 0.0019(14) 0.0039(10)
C22 0.0242(15) 0.0293(16) 0.0149(8) -0.0062(11) 0.0009(10) 0.0011(8)
C23 0.034(3) 0.063(4) 0.0184(14) -0.0107(19) -0.0086(17) 0.0132(18)
C24 0.034(3) 0.063(4) 0.0184(14) -0.0107(19) -0.0086(17) 0.0132(18)
N1 0.0321(17) 0.0141(14) 0.0172(8) 0.0004(12) 0.0074(13) 0.0003(8)
C1 0.0242(15) 0.0293(16) 0.0149(8) -0.0062(11) 0.0009(10) 0.0011(8)
C2 0.043(2) 0.0283(17) 0.0197(9) 0.0022(12) 0.0019(14) 0.0039(10)
C3 0.027(2) 0.039(3) 0.0151(12) -0.0058(16) -0.0037(15) 0.0071(13)
C4 0.043(2) 0.0283(17) 0.0197(9) 0.0022(12) 0.0019(14) 0.0039(10)
C5 0.0242(15) 0.0293(16) 0.0149(8) -0.0062(11) 0.0009(10) 0.0011(8)
N2 0.0321(17) 0.0141(14) 0.0172(8) 0.0004(12) 0.0074(13) 0.0003(8)
C6 0.0242(15) 0.0293(16) 0.0149(8) -0.0062(11) 0.0009(10) 0.0011(8)
C7 0.043(2) 0.0283(17) 0.0197(9) 0.0022(12) 0.0019(14) 0.0039(10)
C8 0.027(2) 0.039(3) 0.0151(12) -0.0058(16) -0.0037(15) 0.0071(13)
C9 0.043(2) 0.0283(17) 0.0197(9) 0.0022(12) 0.0019(14) 0.0039(10)
C10 0.0242(15) 0.0293(16) 0.0149(8) -0.0062(11) 0.0009(10) 0.0011(8)
C11 0.034(3) 0.063(4) 0.0184(14) -0.0107(19) -0.0086(17) 0.0132(18)
C12 0.034(3) 0.063(4) 0.0184(14) -0.0107(19) -0.0086(17) 0.0132(18)

loop_
_atom_type_symbol
_atom_type_description
_atom_type_scat_dispersion_real
_atom_type_scat_dispersion_imag
_atom_type_scat_source
C C 0.0033 0.0016 'International Tables Vol C Tables 4.2.6.8 and 6.1.1.4'
H H 0.0000 0.0000 'International Tables Vol C Tables 4.2.6.8 and 6.1.1.4'
N N 0.0061 0.0033 'International Tables Vol C Tables 4.2.6.8 and 6.1.1.4'
O O 0.0106 0.0060 'International Tables Vol C Tables 4.2.6.8 and 6.1.1.4'
S S 0.1246 0.1234 'International Tables Vol C Tables 4.2.6.8 and 6.1.1.4'
Fe Fe 0.3463 0.8444 'International Tables Vol C Tables 4.2.6.8 and 6.1.1.4'

loop_
_geom_angle_atom_site_label_1
_geom_angle_atom_site_label_2
_geom_angle_atom_site_label_3
_geom_angle
_geom_angle_site_symmetry_1
_geom_angle_site_symmetry_3
N25 Fe1 N25 179.4(5) 2_655 .
N25 Fe1 N1 87.1(3) 2_655 .
N25 Fe1 N1 93.3(3) . .
N25 Fe1 N1 93.3(3) 2_655 2_655
N25 Fe1 N1 87.1(3) . 2_655
N1 Fe1 N1 89.4(3) . 2_655
N25 Fe1 N4 87.0(3) 2_655 1_646
N25 Fe1 N4 92.6(3) . 1_646
N1 Fe1 N4 174.1(3) . 1_646
N1 Fe1 N4 90.8(2) 2_655 1_646
N25 Fe1 N4 92.6(3) 2_655 2_566
N25 Fe1 N4 87.0(3) . 2_566
N1 Fe1 N4 90.8(2) . 2_566
N1 Fe1 N4 174.1(3) 2_655 2_566
N4 Fe1 N4 89.5(4) 1_646 2_566
N26 Fe2 N26 179.5(5) . 2_565
N26 Fe2 N2 91.0(3) . 2_565
N26 Fe2 N2 89.3(3) 2_565 2_565
N26 Fe2 N2 89.3(3) . .
N26 Fe2 N2 91.0(3) 2_565 .
N2 Fe2 N2 93.2(4) 2_565 .
N26 Fe2 N3 91.4(3) . .
N26 Fe2 N3 88.3(3) 2_565 .
N2 Fe2 N3 89.6(2) 2_565 .
N2 Fe2 N3 177.1(3) . .
N26 Fe2 N3 88.3(3) . 2_565
N26 Fe2 N3 91.4(3) 2_565 2_565
N2 Fe2 N3 177.1(3) 2_565 2_565
N2 Fe2 N3 89.6(2) . 2_565
N3 Fe2 N3 87.6(4) . 2_565
C25 N25 Fe1 172.2(8) . .
C26 N26 Fe2 172.1(7) . .
N25 C25 S25 172.7(9) . .
N26 C26 S26 174.4(8) . .
C17 N3 C13 119.5(7) . .
C17 N3 Fe2 122.3(5) . .
C13 N3 Fe2 117.9(5) . .
N3 C13 C14 124.2(7) . .
N3 C13 H13 117.9 . .
C14 C13 H13 117.9 . .
C13 C14 C15 116.3(7) . .
C13 C14 H14 121.8 . .
C15 C14 H14 121.8 . .
C16 C15 C14 116.9(7) . .
C16 C15 C23 133.4(7) . .
C14 C15 C23 109.4(7) . .
C15 C16 C17 123.0(8) . .
C15 C16 H16 118.5 . .
C17 C16 H16 118.5 . .
N3 C17 C16 119.6(7) . .
N3 C17 H17 120.2 . .
C16 C17 H17 120.2 . .
C22 N4 C18 116.3(6) . .
C22 N4 Fe1 119.3(5) . 1_464
C18 N4 Fe1 124.2(5) . 1_464
N4 C18 C19 123.9(7) . .
N4 C18 H18 118.1 . .
C19 C18 H18 118.1 . .
C20 C19 C18 118.3(7) . .
C20 C19 H19 120.8 . .
C18 C19 H19 120.8 . .
C21 C20 C19 114.7(7) . .
C21 C20 C24 120.2(8) . .
C19 C20 C24 124.8(8) . .
C22 C21 C20 123.8(7) . .
C22 C21 H21 118.1 . .
C20 C21 H21 118.1 . .
N4 C22 C21 121.5(7) . .
N4 C22 H22 119.2 . .
C21 C22 H22 119.2 . .
C24 C23 C15 110.2(7) . .
C24 C23 H23A 109.6 . .
C15 C23 H23A 109.6 . .
C24 C23 H23B 109.6 . .
C15 C23 H23B 109.6 . .
H23A C23 H23B 108.1 . .
C20 C24 C23 110.8(7) . .
C20 C24 H24A 109.5 . .
C23 C24 H24A 109.5 . .
C20 C24 H24B 109.5 . .
C23 C24 H24B 109.5 . .
H24A C24 H24B 108.1 . .
C5 N1 C1 114.3(6) . .
C5 N1 Fe1 121.3(5) . .
C1 N1 Fe1 124.0(5) . .
N1 C1 C2 125.6(7) . .
N1 C1 H1 117.2 . .
C2 C1 H1 117.2 . .
C3 C2 C1 115.5(7) . .
C3 C2 H2 122.2 . .
C1 C2 H2 122.2 . .
C2 C3 C4 120.0(7) . .
C2 C3 C11 106.7(7) . .
C4 C3 C11 133.3(8) . .
C3 C4 C5 121.2(8) . .
C3 C4 H4 119.4 . .
C5 C4 H4 119.4 . .
N1 C5 C4 122.1(7) . .
N1 C5 H5 119.0 . .
C4 C5 H5 119.0 . .
C10 N2 C6 118.4(7) . .
C10 N2 Fe2 121.3(6) . .
C6 N2 Fe2 120.2(5) . .
N2 C6 C7 123.6(7) . .
N2 C6 H6 118.2 . .
C7 C6 H6 118.2 . .
C6 C7 C8 117.5(8) . .
C6 C7 H7 121.3 . .
C8 C7 H7 121.3 . .
C9 C8 C7 117.2(7) . .
C9 C8 C12 123.8(8) . .
C7 C8 C12 119.1(7) . .
C8 C9 C10 122.6(7) . .
C8 C9 H9 118.7 . .
C10 C9 H9 118.7 . .
N2 C10 C9 119.8(7) . .
N2 C10 H10 120.1 . .
C9 C10 H10 120.1 . .
C3 C11 C12 106.2(6) . .
C3 C11 H11A 110.5 . .
C12 C11 H11A 110.5 . .
C3 C11 H11B 110.5 . .
C12 C11 H11B 110.5 . .
H11A C11 H11B 108.7 . .
C8 C12 C11 112.0(6) . .
C8 C12 H12A 109.2 . .
C11 C12 H12A 109.2 . .
C8 C12 H12B 109.2 . .
C11 C12 H12B 109.2 . .
H12A C12 H12B 107.9 . .
O50A C50A C51A 111.7(8) . .
O50A C50A C52A 117.3(8) . .
C51A C50A C52A 127.4(8) . .
C50A C51A H51A 109.5 . .
C50A C51A H51B 109.5 . .
H51A C51A H51B 109.5 . .
C50A C51A H51C 109.5 . .
H51A C51A H51C 109.5 . .
H51B C51A H51C 109.5 . .
C50A C52A H52A 109.5 . .
C50A C52A H52B 109.5 . .
H52A C52A H52B 109.5 . .
C50A C52A H52C 109.5 . .
H52A C52A H52C 109.5 . .
H52B C52A H52C 109.5 . .
O40A C40A C41A 106.8(10) . .
O40A C40A C42A 115.6(9) . .
C41A C40A C42A 136.0(10) . .
C40A C41A H41A 109.5 . .
C40A C41A H41B 109.5 . .
H41A C41A H41B 109.5 . .
C40A C41A H41C 109.5 . .
H41A C41A H41C 109.5 . .
H41B C41A H41C 109.5 . .
C40A C42A H42A 109.5 . .
C40A C42A H42B 109.5 . .
H42A C42A H42B 109.5 . .
C40A C42A H42C 109.5 . .
H42A C42A H42C 109.5 . .
H42B C42A H42C 109.5 . .
O30 C30 C31 129.4(17) . .
O30 C30 C31 114.7(15) . 2_665
C31 C30 C31 115.5(12) . 2_665
C30 C31 H31A 109.5 . .
C30 C31 H31B 109.5 . .
H31A C31 H31B 109.5 . .
C30 C31 H31C 109.5 . .
H31A C31 H31C 109.5 . .
H31B C31 H31C 109.5 . .
O60 C60 C61 124.4(14) . 2
O60 C60 C61 123.3(13) . .
C61 C60 C61 108.7(10) 2 .
C60 C61 H61A 109.5 . .
C60 C61 H61B 109.5 . .
H61A C61 H61B 109.5 . .
C60 C61 H61C 109.5 . .
H61A C61 H61C 109.5 . .
H61B C61 H61C 109.5 . .

loop_
_geom_bond_atom_site_label_1
_geom_bond_atom_site_label_2
_geom_bond_distance
_geom_bond_site_symmetry_2
Fe1 N25 2.046(7) 2_655
Fe1 N25 2.046(7) .
Fe1 N1 2.118(7) .
Fe1 N1 2.118(7) 2_655
Fe1 N4 2.126(7) 1_646
Fe1 N4 2.126(7) 2_566
Fe2 N26 1.957(7) .
Fe2 N26 1.957(7) 2_565
Fe2 N2 2.048(7) 2_565
Fe2 N2 2.048(7) .
Fe2 N3 2.053(7) .
Fe2 N3 2.053(7) 2_565
S25 C25 1.706(8) .
S26 C26 1.557(8) .
N25 C25 1.064(11) .
N26 C26 1.267(11) .
N3 C17 1.290(9) .
N3 C13 1.357(9) .
C13 C14 1.376(9) .
C13 H13 0.9500 .
C14 C15 1.431(10) .
C14 H14 0.9500 .
C15 C16 1.352(10) .
C15 C23 1.591(12) .
C16 C17 1.399(9) .
C16 H16 0.9500 .
C17 H17 0.9500 .
N4 C22 1.342(9) .
N4 C18 1.359(9) .
N4 Fe1 2.126(7) 1_464
C18 C19 1.412(9) .
C18 H18 0.9500 .
C19 C20 1.412(10) .
C19 H19 0.9500 .
C20 C21 1.389(10) .
C20 C24 1.456(12) .
C21 C22 1.376(9) .
C21 H21 0.9500 .
C22 H22 0.9500 .
C23 C24 1.556(10) .
C23 H23A 0.9900 .
C23 H23B 0.9900 .
C24 H24A 0.9900 .
C24 H24B 0.9900 .
N1 C5 1.356(9) .
N1 C1 1.389(8) .
C1 C2 1.395(9) .
C1 H1 0.9500 .
C2 C3 1.368(10) .
C2 H2 0.9500 .
C3 C4 1.372(10) .
C3 C11 1.507(12) .
C4 C5 1.380(9) .
C4 H4 0.9500 .
C5 H5 0.9500 .
N2 C10 1.330(9) .
N2 C6 1.355(10) .
C6 C7 1.384(9) .
C6 H6 0.9500 .
C7 C8 1.399(10) .
C7 H7 0.9500 .
C8 C9 1.374(10) .
C8 C12 1.565(11) .
C9 C10 1.376(9) .
C9 H9 0.9500 .
C10 H10 0.9500 .
C11 C12 1.567(10) .
C11 H11A 0.9900 .
C11 H11B 0.9900 .
C12 H12A 0.9900 .
C12 H12B 0.9900 .
O50A C50A 1.253(9) .
C50A C51A 1.440(10) .
C50A C52A 1.473(9) .
C51A H51A 0.9800 .
C51A H51B 0.9800 .
C51A H51C 0.9800 .
C52A H52A 0.9800 .
C52A H52B 0.9800 .
C52A H52C 0.9800 .
O50B C50B 1.248(15) .
O40A C40A 1.235(11) .
C40A C41A 1.349(12) .
C40A C42A 1.481(11) .
C41A H41A 0.9800 .
C41A H41B 0.9800 .
C41A H41C 0.9800 .
C42A H42A 0.9800 .
C42A H42B 0.9800 .
C42A H42C 0.9800 .
O40B C40B 1.243(15) .
O30 C30 1.234(15) .
C30 C31 1.525(17) .
C30 C31 1.64(2) 2_665
C31 H31A 0.9800 .
C31 H31B 0.9800 .
C31 H31C 0.9800 .
O60 C60 1.241(12) .
C60 C61 1.497(14) 2
C60 C61 1.540(13) .
C61 H61A 0.9800 .
C61 H61B 0.9800 .
C61 H61C 0.9800 .

loop_
_geom_torsion_atom_site_label_1
_geom_torsion_atom_site_label_2
_geom_torsion_atom_site_label_3
_geom_torsion_atom_site_label_4
_geom_torsion
_geom_torsion_site_symmetry_3
_geom_torsion_site_symmetry_4
C5 N1 N4 C22 72.7(8) 1_646 1_646
C6 N2 N3 C13 -75.4(8) . .
